data_4118183
loop_
_publ_author_name
'Ryo Sekiya'
'Morihiko Fukuda'
'Reiko Kuroda'

_publ_contact_author_address
;
Department of Life Sciences,
Graduate School of Arts and Sciences,
The University of Tokyo
3-8-1 Komaba, Meguro-ku, Tokyo 153-8902, Japan
;
_publ_contact_author_email csekiya@mail.ecc.u-tokyo.ac.jp
_publ_contact_author_fax +81-3-5454-6601
_publ_contact_author_name 'Sekiya, Ryo'
_publ_contact_author_phone +81-3-5454-6601
_publ_section_title
;
 Anion-Directed Formation and Degradation of an Interlocked
 Metallohelicate
;
_journal_name_full 'Journal of the American Chemical Society'
_journal_page_first 10987
_journal_page_last 10997
_journal_paper_doi 10.1021/ja303634u
_journal_volume 134
_journal_year 2012
_chemical_formula_moiety 'C100 H80 N8 O12 Pd2,4(C3 H7 N1 O1),2(C1 O3 F3 S1)'
_chemical_formula_sum 'C114 H108 F6 N12 O22 Pd2 S2'
_chemical_formula_weight 2389.06
_chemical_name_systematic
;
 ?
;
_space_group_IT_number 2
_symmetry_cell_setting triclinic
_symmetry_Int_Tables_number 2
_symmetry_space_group_name_Hall '-P 1'
_symmetry_space_group_name_H-M 'P -1'
_atom_sites_solution_hydrogens geom
_atom_sites_solution_primary direct
_atom_sites_solution_secondary difmap
_audit_creation_date 2009-07-23T14:55:21-00:00
_audit_creation_method 'WinGX routine CIF_UPDATE'
_cell_angle_alpha 80.041(2)
_cell_angle_beta 87.649(6)
_cell_angle_gamma 86.360(4)
_cell_formula_units_Z 1
_cell_length_a 9.7036(5)
_cell_length_b 16.2275(17)
_cell_length_c 22.5692(11)
_cell_measurement_temperature 153(2)
_cell_measurement_theta_max 27.47
_cell_measurement_theta_min 0.92
_cell_volume 3491.6(4)
_computing_cell_refinement RAPID-AUTO
_computing_data_collection RAPID-AUTO
_computing_data_reduction RAPID-AUTO
_computing_structure_refinement 'SHELXL-97 (Sheldrick, 1997)'
_computing_structure_solution 'SHELXS-97 (Sheldrick, 1997)'
_diffrn_ambient_temperature 153(2)
_diffrn_measured_fraction_theta_full 0.667
_diffrn_measured_fraction_theta_max 0.646
_diffrn_measurement_device_type 'RIGAKU RAXIS-RAPID'
_diffrn_measurement_method \w
_diffrn_radiation_monochromator graphite
_diffrn_radiation_probe x-ray
_diffrn_radiation_source 'sealed tube'
_diffrn_radiation_type MoK\a
_diffrn_radiation_wavelength 0.71073
_diffrn_reflns_av_R_equivalents 0.0728
_diffrn_reflns_av_unetI/netI 0.1783
_diffrn_reflns_limit_h_max 12
_diffrn_reflns_limit_h_min 0
_diffrn_reflns_limit_k_max 21
_diffrn_reflns_limit_k_min -20
_diffrn_reflns_limit_l_max 29
_diffrn_reflns_limit_l_min -29
_diffrn_reflns_number 13892
_diffrn_reflns_theta_full 25
_diffrn_reflns_theta_max 27.47
_diffrn_reflns_theta_min 0.92
_exptl_absorpt_coefficient_mu 0.356
_exptl_absorpt_correction_T_max 0.9653
_exptl_absorpt_correction_T_min 0.8679
_exptl_absorpt_correction_type multi-scan
_exptl_absorpt_process_details 'ABSCOR(Higashi, 1995)'
_exptl_crystal_colour colorless
_exptl_crystal_density_diffrn 1.136
_exptl_crystal_description block
_exptl_crystal_F_000 1230
_exptl_crystal_size_max 0.41
_exptl_crystal_size_mid 0.10
_exptl_crystal_size_min 0.10
_refine_diff_density_max 0.828
_refine_diff_density_min -0.862
_refine_diff_density_rms 0.122
_refine_ls_extinction_method none
_refine_ls_goodness_of_fit_ref 0.962
_refine_ls_hydrogen_treatment constr
_refine_ls_matrix_type full
_refine_ls_number_parameters 685
_refine_ls_number_reflns 10341
_refine_ls_number_restraints 0
_refine_ls_restrained_S_all 0.962
_refine_ls_R_factor_all 0.1935
_refine_ls_R_factor_gt 0.1139
_refine_ls_shift/su_max 0.000
_refine_ls_shift/su_mean 0.000
_refine_ls_structure_factor_coef Fsqd
_refine_ls_weighting_details 'calc w=1/[\s^2^(Fo^2^)+(0.1814P)^2^+0.0000P] where P=(Fo^2^+2Fc^2^)/3'
_refine_ls_weighting_scheme calc
_refine_ls_wR_factor_gt 0.3
_refine_ls_wR_factor_ref 0.3284
_reflns_number_gt 4169
_reflns_number_total 10370
_reflns_threshold_expression >2sigma(I)
_cod_data_source_file ja303634u_si_002.cif
_cod_data_source_block 1OTf
_cod_depositor_comments
;
The following automatic conversions were performed:

'_diffrn_radiation_probe' value 'X-ray' changed to 'x-ray' according
to the built-in table from CIF Core dictionary named 'cif_core.dic'
version 2.4.1 from 2010-06-29.

Automatic conversion script
Id: cif_fix_values 1715 2011-07-08 13:25:40Z adriana 
;
_cod_database_code 4118183

loop_
_space_group_symop_operation_xyz
'x, y, z'
'-x, -y, -z'

loop_
_atom_site_label
_atom_site_type_symbol
_atom_site_fract_x
_atom_site_fract_y
_atom_site_fract_z
_atom_site_U_iso_or_equiv
_atom_site_adp_type
_atom_site_occupancy
_atom_site_symmetry_multiplicity
_atom_site_calc_flag
_atom_site_refinement_flags
C55 C 0.464(3) 0.7685(13) 0.5391(8) 0.142(8) Uani 1 1 d .
C56 C 1.0017(15) 0.7595(9) 0.5158(7) 0.084(4) Uani 1 1 d .
H56 H 0.9912 0.7018 0.5153 0.101 Uiso 1 1 calc R
C57 C 1.001(2) 0.9001(11) 0.4689(9) 0.149(9) Uani 1 1 d .
H57A H 1.0036 0.9348 0.4288 0.223 Uiso 1 1 calc R
H57B H 1.0836 0.9074 0.4904 0.223 Uiso 1 1 calc R
H57C H 0.9184 0.917 0.4915 0.223 Uiso 1 1 calc R
C58 C 0.9504(3) 0.7884(2) 0.40581(13) 0.146(8) Uani 1 1 d .
H58A H 0.9632 0.8353 0.3727 0.219 Uiso 1 1 calc R
H58B H 0.8527 0.7759 0.4098 0.219 Uiso 1 1 calc R
H58C H 1.0059 0.739 0.3974 0.219 Uiso 1 1 calc R
N5 N 0.9953(3) 0.8115(2) 0.46295(13) 0.075(3) Uani 1 1 d R
O7 O 0.7032(3) 0.7593(2) 0.51781(13) 0.41(3) Uani 1 1 d R
O8 O 0.5524(3) 0.7805(2) 0.43279(13) 0.086(3) Uani 1 1 d R
O9 O 0.6170(3) 0.8754(2) 0.49495(13) 0.241(12) Uani 1 1 d R
O10 O 1.0199(3) 0.7793(2) 0.56528(13) 0.076(2) Uani 1 1 d R
F1 F 0.4078(3) 0.6966(2) 0.54714(13) 0.186(7) Uani 1 1 d R
F2 F 0.4740(3) 0.7843(2) 0.59673(13) 0.134(4) Uani 1 1 d R
F3 F 0.3374(3) 0.8148(2) 0.51646(13) 0.213(8) Uani 1 1 d R
S1 S 0.5773(3) 0.8045(2) 0.49042(13) 0.1194(18) Uani 1 1 d R
O11 O 0.5155(11) 0.4752(7) 0.6648(6) 0.107(4) Uani 1 1 d .
N6 N 0.6398(12) 0.3974(8) 0.6095(7) 0.090(4) Uani 1 1 d .
C101 C 0.559(5) 0.435(2) 0.5604(16) 0.40(4) Uani 1 1 d .
H10A H 0.5922 0.4127 0.5243 0.606 Uiso 1 1 calc R
H10B H 0.5672 0.4956 0.5536 0.606 Uiso 1 1 calc R
H10C H 0.4624 0.4221 0.5692 0.606 Uiso 1 1 calc R
C102 C 0.625(4) 0.406(2) 0.6630(12) 0.25(2) Uani 1 1 d .
H102 H 0.673 0.3743 0.6962 0.298 Uiso 1 1 calc R
C100 C 0.746(3) 0.341(2) 0.5925(16) 0.252(18) Uani 1 1 d .
H10D H 0.7443 0.3416 0.5491 0.378 Uiso 1 1 calc R
H10E H 0.7322 0.2845 0.6142 0.378 Uiso 1 1 calc R
H10F H 0.8361 0.3588 0.6026 0.378 Uiso 1 1 calc R
C1 C 0.2294(12) 0.0887(6) 0.3830(4) 0.053(3) Uani 1 1 d .
H1 H 0.2051 0.1282 0.4087 0.064 Uiso 1 1 calc R
C2 C 0.3321(13) 0.0222(8) 0.4012(6) 0.066(3) Uani 1 1 d .
H2 H 0.3914 0.0237 0.4334 0.079 Uiso 1 1 calc R
C3 C 0.3406(10) -0.0438(7) 0.3697(5) 0.051(3) Uani 1 1 d .
H3 H 0.3902 -0.0947 0.3853 0.061 Uiso 1 1 calc R
C4 C 0.2767(10) -0.0352(7) 0.3155(5) 0.050(3) Uani 1 1 d .
C5 C 0.1909(10) 0.0383(7) 0.2963(5) 0.048(3) Uani 1 1 d .
H5 H 0.1499 0.0458 0.2581 0.057 Uiso 1 1 calc R
C6 C 0.2938(11) -0.0977(7) 0.2735(6) 0.062(3) Uani 1 1 d .
H6A H 0.3126 -0.0693 0.2317 0.074 Uiso 1 1 calc R
H6B H 0.3709 -0.1393 0.2858 0.074 Uiso 1 1 calc R
C7 C 0.1482(11) -0.1954(7) 0.2409(5) 0.051(3) Uani 1 1 d .
C8 C 0.2535(11) -0.2214(7) 0.2036(5) 0.055(3) Uani 1 1 d .
H8 H 0.3419 -0.1989 0.2022 0.066 Uiso 1 1 calc R
C9 C 0.2282(11) -0.2793(7) 0.1692(5) 0.057(3) Uani 1 1 d .
H9 H 0.2984 -0.2953 0.1421 0.069 Uiso 1 1 calc R
C10 C 0.0958(11) -0.3175(7) 0.1730(5) 0.058(3) Uani 1 1 d .
C11 C -0.0078(11) -0.2913(7) 0.2157(5) 0.057(3) Uani 1 1 d .
H11 H -0.0939 -0.3168 0.2215 0.069 Uiso 1 1 calc R
C12 C 0.0191(12) -0.2309(7) 0.2468(5) 0.058(3) Uani 1 1 d .
H12 H -0.0501 -0.2121 0.2731 0.07 Uiso 1 1 calc R
C13 C 0.2039(17) 0.3134(9) 0.3320(6) 0.086(4) Uani 1 1 d .
H13 H 0.1729 0.2957 0.3724 0.103 Uiso 1 1 calc R
C14 C 0.2920(17) 0.3803(10) 0.3188(6) 0.102(6) Uani 1 1 d .
H14 H 0.3234 0.4063 0.35 0.122 Uiso 1 1 calc R
C15 C 0.3316(14) 0.4070(9) 0.2599(6) 0.077(4) Uani 1 1 d .
H15 H 0.3804 0.4567 0.2501 0.093 Uiso 1 1 calc R
C16 C 0.3033(12) 0.3647(9) 0.2147(6) 0.071(4) Uani 1 1 d .
C17 C 0.2130(12) 0.2991(7) 0.2313(5) 0.060(3) Uani 1 1 d .
H17 H 0.1847 0.2702 0.2011 0.072 Uiso 1 1 calc R
C18 C 0.3559(13) 0.3850(8) 0.1524(5) 0.067(3) Uani 1 1 d .
H18A H 0.3599 0.4466 0.1409 0.081 Uiso 1 1 calc R
H18B H 0.4508 0.3596 0.1492 0.081 Uiso 1 1 calc R
C19 C 0.3184(10) 0.3583(7) 0.0545(6) 0.057(3) Uani 1 1 d .
C20 C 0.2315(12) 0.3276(7) 0.0173(6) 0.063(3) Uani 1 1 d .
H20 H 0.1485 0.3036 0.0337 0.075 Uiso 1 1 calc R
C21 C 0.2635(11) 0.3314(7) -0.0424(6) 0.059(3) Uani 1 1 d .
H21 H 0.2018 0.3119 -0.0678 0.071 Uiso 1 1 calc R
C22 C -0.3878(10) -0.3642(6) 0.0658(5) 0.050(3) Uani 1 1 d .
C23 C 0.4375(13) 0.3934(7) 0.0318(5) 0.063(3) Uani 1 1 d .
H23 H 0.4943 0.4179 0.0565 0.075 Uiso 1 1 calc R
C24 C -0.4730(12) -0.3926(7) 0.0266(5) 0.057(3) Uani 1 1 d .
H24 H -0.56 -0.4124 0.0415 0.068 Uiso 1 1 calc R
C25 C -0.2007(12) 0.3183(7) 0.3234(5) 0.056(3) Uani 1 1 d .
H25 H -0.1935 0.2955 0.3649 0.068 Uiso 1 1 calc R
C26 C -0.2888(13) 0.3868(7) 0.3064(6) 0.068(3) Uani 1 1 d .
H26 H -0.3416 0.4123 0.3355 0.081 Uiso 1 1 calc R
C27 C -0.2982(15) 0.4170(7) 0.2473(6) 0.076(4) Uani 1 1 d .
H27 H -0.3609 0.4637 0.2354 0.091 Uiso 1 1 calc R
C28 C -0.2234(9) 0.3847(6) 0.2031(5) 0.043(2) Uani 1 1 d .
C29 C -0.1386(12) 0.3131(7) 0.2242(5) 0.058(3) Uani 1 1 d .
H29 H -0.0893 0.2853 0.1954 0.069 Uiso 1 1 calc R
C30 C -0.2162(12) 0.4209(7) 0.1380(5) 0.059(3) Uani 1 1 d .
H30A H -0.2941 0.4626 0.1276 0.071 Uiso 1 1 calc R
H30B H -0.1285 0.4488 0.1276 0.071 Uiso 1 1 calc R
C31 C 0.1929(11) -0.3650(6) -0.0463(5) 0.050(3) Uani 1 1 d .
C32 C 0.1695(10) -0.4430(7) -0.0124(5) 0.054(3) Uani 1 1 d .
H32 H 0.1794 -0.4926 -0.0295 0.065 Uiso 1 1 calc R
C33 C 0.1297(11) -0.4450(7) 0.0500(5) 0.054(3) Uani 1 1 d .
H33 H 0.1122 -0.4975 0.0741 0.065 Uiso 1 1 calc R
C34 C 0.1160(10) -0.3754(7) 0.0759(5) 0.051(3) Uani 1 1 d .
C35 C 0.1417(13) -0.2985(8) 0.0393(6) 0.069(3) Uani 1 1 d .
H35 H 0.1345 -0.2486 0.0561 0.083 Uiso 1 1 calc R
C36 C 0.1785(12) -0.2946(7) -0.0225(7) 0.068(3) Uani 1 1 d .
H36 H 0.1929 -0.242 -0.0471 0.082 Uiso 1 1 calc R
C37 C -0.1833(12) 0.0885(8) 0.3802(5) 0.063(3) Uani 1 1 d .
H37 H -0.1628 0.1214 0.4094 0.076 Uiso 1 1 calc R
C38 C -0.279(2) 0.0248(10) 0.3950(8) 0.108(6) Uani 1 1 d .
H38 H -0.326 0.0161 0.433 0.13 Uiso 1 1 calc R
C39 C -0.3007(15) -0.0247(8) 0.3518(6) 0.080(4) Uani 1 1 d .
H39 H -0.3573 -0.0712 0.3615 0.096 Uiso 1 1 calc R
C40 C -0.2405(11) -0.0062(7) 0.2952(5) 0.054(3) Uani 1 1 d .
C41 C -0.1565(12) 0.0584(7) 0.2816(6) 0.059(3) Uani 1 1 d .
H41 H -0.121 0.0736 0.2416 0.07 Uiso 1 1 calc R
C44 C -0.3445(17) -0.1642(8) 0.1710(6) 0.087(4) Uani 1 1 d .
H44 H -0.3271 -0.1088 0.152 0.105 Uiso 1 1 calc R
C45 C -0.3679(11) -0.2252(7) 0.1373(6) 0.060(3) Uani 1 1 d .
H45 H -0.3683 -0.2116 0.0946 0.073 Uiso 1 1 calc R
C46 C -0.3909(11) -0.3069(6) 0.1660(6) 0.056(3) Uani 1 1 d .
C47 C -0.4010(11) -0.3256(7) 0.2284(6) 0.058(3) Uani 1 1 d .
H47 H -0.4237 -0.3801 0.2477 0.07 Uiso 1 1 calc R
C48 C -0.3776(12) -0.2642(8) 0.2627(6) 0.071(4) Uani 1 1 d .
H48 H -0.3832 -0.2773 0.3054 0.086 Uiso 1 1 calc R
C49 C -0.4320(11) -0.3721(6) 0.1310(5) 0.045(2) Uani 1 1 d .
C53 C -0.3473(12) -0.1869(8) 0.2356(6) 0.065(3) Uani 1 1 d .
C54 C 0.0632(14) -0.3809(8) 0.1392(5) 0.068(4) Uani 1 1 d .
C422 C -0.2646(14) -0.0545(8) 0.2463(7) 0.075(4) Uani 1 1 d .
H42A H -0.333 -0.0231 0.2183 0.091 Uiso 1 1 calc R
H42B H -0.1772 -0.0625 0.2232 0.091 Uiso 1 1 calc R
N1 N 0.1676(9) 0.0955(5) 0.3303(4) 0.053(2) Uani 1 1 d .
N2 N -0.1235(10) 0.2821(5) 0.2825(4) 0.053(2) Uani 1 1 d .
N3 N 0.1640(10) 0.2753(7) 0.2900(4) 0.069(3) Uani 1 1 d .
N4 N -0.1224(9) 0.1023(5) 0.3256(4) 0.048(2) Uani 1 1 d .
O1 O 0.1647(8) -0.1377(5) 0.2779(3) 0.059(2) Uani 1 1 d .
O2 O 0.2708(8) 0.3552(5) 0.1131(4) 0.061(2) Uani 1 1 d .
O3 O -0.2237(9) 0.3525(4) 0.1060(3) 0.062(2) Uani 1 1 d .
O4 O -0.4915(7) -0.4312(4) 0.1544(3) 0.0522(18) Uani 1 1 d .
O6 O -0.0133(10) -0.4408(5) 0.1617(4) 0.079(3) Uani 1 1 d .
O55 O -0.3129(8) -0.1318(5) 0.2713(4) 0.064(2) Uani 1 1 d .
Pd1 Pd 0.02190(9) 0.18946(5) 0.30708(4) 0.0493(3) Uani 1 1 d .

loop_
_atom_site_aniso_label
_atom_site_aniso_U_11
_atom_site_aniso_U_22
_atom_site_aniso_U_33
_atom_site_aniso_U_23
_atom_site_aniso_U_13
_atom_site_aniso_U_12
C55 0.24(3) 0.131(17) 0.062(11) -0.040(11) 0.012(14) -0.034(17)
C56 0.097(11) 0.082(10) 0.080(10) -0.021(8) -0.026(8) -0.023(8)
C57 0.19(2) 0.106(14) 0.129(16) 0.063(12) -0.044(15) -0.038(14)
C58 0.126(15) 0.25(3) 0.071(11) -0.044(13) 0.021(11) -0.067(17)
N5 0.066(7) 0.112(9) 0.041(6) 0.006(6) 0.010(5) -0.025(6)
O7 0.145(15) 0.93(7) 0.161(16) -0.21(3) -0.122(14) 0.24(3)
O8 0.101(7) 0.083(6) 0.070(6) -0.004(5) 0.001(5) -0.003(5)
O9 0.38(3) 0.240(19) 0.137(14) -0.068(13) 0.032(17) -0.23(2)
O10 0.099(7) 0.077(6) 0.054(5) -0.014(4) -0.003(5) -0.003(5)
F1 0.279(17) 0.187(12) 0.109(8) -0.042(8) 0.082(10) -0.153(13)
F2 0.160(10) 0.149(9) 0.100(7) -0.028(6) 0.004(7) -0.055(8)
F3 0.119(9) 0.35(2) 0.161(12) -0.046(13) -0.020(9) 0.093(13)
S1 0.141(4) 0.158(5) 0.062(3) 0.001(3) -0.027(3) -0.071(4)
O11 0.080(7) 0.088(7) 0.159(12) -0.045(7) 0.031(7) -0.006(6)
N6 0.075(8) 0.086(9) 0.103(10) -0.011(8) 0.013(7) 0.013(7)
C101 0.55(7) 0.27(4) 0.25(4) 0.16(3) 0.19(4) 0.30(5)
C102 0.38(5) 0.31(4) 0.087(17) -0.05(2) 0.02(2) -0.23(4)
C100 0.22(3) 0.26(3) 0.31(4) -0.20(3) -0.01(3) 0.07(3)
C1 0.081(8) 0.047(6) 0.031(5) -0.005(4) -0.014(5) 0.005(5)
C2 0.061(7) 0.070(8) 0.069(8) -0.015(7) -0.013(6) -0.013(6)
C3 0.036(5) 0.069(7) 0.053(7) -0.023(5) -0.021(5) 0.003(5)
C4 0.038(6) 0.059(7) 0.055(7) -0.016(5) 0.022(5) -0.015(5)
C5 0.041(5) 0.062(7) 0.042(6) -0.011(5) -0.020(5) -0.006(5)
C6 0.045(6) 0.061(7) 0.091(9) -0.048(7) -0.008(6) 0.008(5)
C7 0.052(6) 0.051(6) 0.054(6) -0.021(5) -0.001(5) 0.000(5)
C8 0.037(6) 0.077(8) 0.051(6) -0.011(6) 0.022(5) -0.010(5)
C9 0.047(6) 0.065(7) 0.069(8) -0.034(6) 0.008(6) -0.010(5)
C10 0.049(6) 0.061(7) 0.068(7) -0.022(6) -0.003(6) 0.004(5)
C11 0.050(6) 0.080(8) 0.044(6) -0.017(6) 0.012(5) -0.018(6)
C12 0.051(7) 0.068(7) 0.061(7) -0.030(6) 0.011(6) -0.005(6)
C13 0.117(12) 0.096(11) 0.052(8) -0.024(7) -0.002(8) -0.033(9)
C14 0.130(13) 0.121(12) 0.075(10) -0.060(9) 0.050(9) -0.085(11)
C15 0.072(8) 0.079(9) 0.088(10) -0.032(8) 0.028(8) -0.032(7)
C16 0.047(7) 0.105(10) 0.070(8) -0.035(8) 0.006(6) -0.029(7)
C17 0.075(8) 0.060(7) 0.051(7) -0.024(6) -0.014(6) -0.015(6)
C18 0.065(8) 0.077(8) 0.059(7) -0.006(6) 0.009(6) -0.027(6)
C19 0.033(6) 0.060(7) 0.080(9) -0.023(6) 0.004(6) 0.008(5)
C20 0.047(6) 0.059(7) 0.093(10) -0.038(7) 0.014(6) -0.023(5)
C21 0.042(6) 0.059(7) 0.077(8) -0.020(6) 0.011(6) -0.006(5)
C22 0.041(6) 0.049(6) 0.062(7) -0.011(5) -0.015(5) -0.004(5)
C23 0.075(8) 0.061(7) 0.058(7) -0.019(6) -0.025(6) -0.007(6)
C24 0.058(7) 0.071(7) 0.045(6) -0.017(5) 0.005(5) -0.013(6)
C25 0.061(7) 0.053(7) 0.056(7) -0.012(5) -0.003(6) -0.005(6)
C26 0.078(9) 0.055(7) 0.069(8) -0.018(6) 0.017(7) 0.006(6)
C27 0.114(11) 0.047(7) 0.062(8) -0.004(6) -0.006(8) 0.021(7)
C28 0.022(4) 0.055(6) 0.049(6) -0.004(5) 0.014(4) 0.001(4)
C29 0.064(7) 0.045(6) 0.062(7) -0.007(5) 0.014(6) -0.009(5)
C30 0.051(6) 0.072(8) 0.060(7) -0.024(6) -0.014(6) 0.004(6)
C31 0.060(7) 0.047(6) 0.047(6) -0.019(5) -0.018(5) 0.003(5)
C32 0.041(6) 0.059(7) 0.067(7) -0.024(6) -0.010(5) -0.002(5)
C33 0.048(6) 0.056(7) 0.058(7) -0.010(5) 0.011(5) -0.008(5)
C34 0.041(6) 0.057(7) 0.059(7) -0.018(6) -0.008(5) -0.001(5)
C35 0.066(8) 0.059(8) 0.087(10) -0.031(7) -0.006(7) 0.006(6)
C36 0.058(7) 0.048(7) 0.103(11) -0.018(7) -0.009(7) -0.015(6)
C37 0.059(7) 0.077(8) 0.057(7) -0.017(6) 0.020(6) -0.028(6)
C38 0.153(16) 0.092(11) 0.092(11) -0.040(9) 0.025(11) -0.058(11)
C39 0.091(10) 0.071(9) 0.086(10) -0.034(8) 0.014(8) -0.019(7)
C40 0.042(6) 0.063(7) 0.064(7) -0.027(6) 0.004(6) -0.003(5)
C41 0.064(7) 0.044(6) 0.069(8) -0.017(6) -0.004(6) 0.008(5)
C44 0.137(14) 0.060(8) 0.073(9) -0.029(7) -0.011(9) -0.010(8)
C45 0.052(7) 0.048(7) 0.083(9) -0.017(6) -0.003(6) 0.001(5)
C46 0.048(6) 0.041(6) 0.084(9) -0.026(6) -0.006(6) 0.006(5)
C47 0.044(6) 0.055(7) 0.078(9) -0.018(6) -0.011(6) 0.006(5)
C48 0.054(7) 0.076(9) 0.094(10) -0.040(8) 0.028(7) -0.027(6)
C49 0.048(6) 0.044(6) 0.047(6) -0.014(5) 0.003(5) -0.001(5)
C53 0.049(7) 0.067(8) 0.090(10) -0.042(7) 0.010(6) -0.015(6)
C54 0.090(10) 0.074(8) 0.045(7) -0.026(6) -0.021(7) 0.012(7)
C422 0.074(9) 0.059(8) 0.098(10) -0.021(7) 0.010(8) -0.028(7)
N1 0.059(6) 0.055(5) 0.052(5) -0.026(4) -0.001(5) -0.006(4)
N2 0.070(6) 0.036(5) 0.053(6) -0.007(4) -0.002(5) -0.006(4)
N3 0.072(6) 0.089(7) 0.058(6) -0.046(6) 0.012(5) -0.028(6)
N4 0.059(5) 0.034(4) 0.052(5) -0.005(4) -0.002(4) -0.009(4)
O1 0.065(5) 0.060(5) 0.059(5) -0.032(4) 0.003(4) -0.009(4)
O2 0.061(5) 0.069(5) 0.055(5) -0.004(4) -0.013(4) -0.023(4)
O3 0.094(6) 0.041(4) 0.057(5) -0.023(4) -0.005(4) 0.007(4)
O4 0.042(4) 0.041(4) 0.076(5) -0.015(4) -0.013(4) -0.001(3)
O6 0.103(7) 0.068(6) 0.070(6) -0.024(5) 0.032(5) -0.026(5)
O55 0.055(5) 0.075(5) 0.068(5) -0.030(4) 0.002(4) -0.008(4)
Pd1 0.0528(5) 0.0487(5) 0.0479(5) -0.0109(4) -0.0039(4) -0.0054(4)

loop_
_atom_type_symbol
_atom_type_description
_atom_type_scat_dispersion_real
_atom_type_scat_dispersion_imag
_atom_type_scat_source
C C 0.003 0.002 'International Tables Vol C Tables 4.2.6.8 and 6.1.1.4'
H H 0 0 'International Tables Vol C Tables 4.2.6.8 and 6.1.1.4'
N N 0.006 0.003 'International Tables Vol C Tables 4.2.6.8 and 6.1.1.4'
O O 0.011 0.006 'International Tables Vol C Tables 4.2.6.8 and 6.1.1.4'
F F 0.017 0.01 'International Tables Vol C Tables 4.2.6.8 and 6.1.1.4'
S S 0.125 0.123 'International Tables Vol C Tables 4.2.6.8 and 6.1.1.4'
Pd Pd -0.999 1.007 'International Tables Vol C Tables 4.2.6.8 and 6.1.1.4'

loop_
_geom_angle_atom_site_label_1
_geom_angle_atom_site_label_2
_geom_angle_atom_site_label_3
_geom_angle
_geom_angle_site_symmetry_1
_geom_angle_site_symmetry_3
F1 C55 F2 103.4(14) . .
F1 C55 F3 93.1(16) . .
F2 C55 F3 105.2(14) . .
F1 C55 S1 129.4(13) . .
F2 C55 S1 117.7(17) . .
F3 C55 S1 102.6(12) . .
O10 C56 N5 126.3(12) . .
O10 C56 H56 116.8 . .
N5 C56 H56 116.8 . .
N5 C57 H57A 109.5 . .
N5 C57 H57B 109.5 . .
H57A C57 H57B 109.5 . .
N5 C57 H57C 109.5 . .
H57A C57 H57C 109.5 . .
H57B C57 H57C 109.5 . .
N5 C58 H58A 109.5 . .
N5 C58 H58B 109.5 . .
H58A C58 H58B 109.5 . .
N5 C58 H58C 109.5 . .
H58A C58 H58C 109.5 . .
H58B C58 H58C 109.5 . .
C56 N5 C57 112.9(10) . .
C56 N5 C58 124.9(6) . .
C57 N5 C58 120.3(7) . .
O9 S1 O8 122.7 . .
O9 S1 O7 93.5 . .
O8 S1 O7 111.2 . .
O9 S1 C55 115.4(7) . .
O8 S1 C55 110.2(7) . .
O7 S1 C55 99.8(9) . .
C102 N6 C101 129(3) . .
C102 N6 C100 119(3) . .
C101 N6 C100 112(2) . .
N6 C101 H10A 109.5 . .
N6 C101 H10B 109.5 . .
H10A C101 H10B 109.5 . .
N6 C101 H10C 109.5 . .
H10A C101 H10C 109.5 . .
H10B C101 H10C 109.5 . .
N6 C102 O11 106(3) . .
N6 C102 H102 127.0 . .
O11 C102 H102 127.0 . .
N6 C100 H10D 109.5 . .
N6 C100 H10E 109.5 . .
H10D C100 H10E 109.5 . .
N6 C100 H10F 109.5 . .
H10D C100 H10F 109.5 . .
H10E C100 H10F 109.5 . .
N1 C1 C2 120.8(10) . .
N1 C1 H1 119.6 . .
C2 C1 H1 119.6 . .
C3 C2 C1 117.0(10) . .
C3 C2 H2 121.5 . .
C1 C2 H2 121.5 . .
C4 C3 C2 119.5(10) . .
C4 C3 H3 120.2 . .
C2 C3 H3 120.2 . .
C3 C4 C5 118.9(9) . .
C3 C4 C6 124.3(10) . .
C5 C4 C6 116.7(10) . .
N1 C5 C4 121.2(9) . .
N1 C5 H5 119.4 . .
C4 C5 H5 119.4 . .
O1 C6 C4 105.2(8) . .
O1 C6 H6A 110.7 . .
C4 C6 H6A 110.7 . .
O1 C6 H6B 110.7 . .
C4 C6 H6B 110.7 . .
H6A C6 H6B 108.8 . .
O1 C7 C8 123.1(10) . .
O1 C7 C12 114.9(9) . .
C8 C7 C12 121.8(10) . .
C9 C8 C7 119.1(10) . .
C9 C8 H8 120.5 . .
C7 C8 H8 120.5 . .
C8 C9 C10 121.2(10) . .
C8 C9 H9 119.4 . .
C10 C9 H9 119.4 . .
C54 C10 C9 124.3(10) . .
C54 C10 C11 118.6(11) . .
C9 C10 C11 117.1(10) . .
C12 C11 C10 119.7(10) . .
C12 C11 H11 120.2 . .
C10 C11 H11 120.2 . .
C11 C12 C7 120.9(10) . .
C11 C12 H12 119.5 . .
C7 C12 H12 119.5 . .
N3 C13 C14 121.4(13) . .
N3 C13 H13 119.3 . .
C14 C13 H13 119.3 . .
C15 C14 C13 118.4(13) . .
C15 C14 H14 120.8 . .
C13 C14 H14 120.8 . .
C16 C15 C14 122.5(12) . .
C16 C15 H15 118.8 . .
C14 C15 H15 118.8 . .
C15 C16 C17 115.1(11) . .
C15 C16 C18 124.7(12) . .
C17 C16 C18 120.2(11) . .
N3 C17 C16 122.6(10) . .
N3 C17 H17 118.7 . .
C16 C17 H17 118.7 . .
O2 C18 C16 110.8(10) . .
O2 C18 H18A 109.5 . .
C16 C18 H18A 109.5 . .
O2 C18 H18B 109.5 . .
C16 C18 H18B 109.5 . .
H18A C18 H18B 108.1 . .
C23 C19 O2 124.1(10) . .
C23 C19 C20 120.5(12) . .
O2 C19 C20 115.3(10) . .
C21 C20 C19 120.8(12) . .
C21 C20 H20 119.6 . .
C19 C20 H20 119.6 . .
C20 C21 C22 119.3(11) . 2
C20 C21 H21 120.3 . .
C22 C21 H21 120.3 2 .
C24 C22 C21 117.7(11) . 2
C24 C22 C49 118.7(10) . .
C21 C22 C49 123.5(10) 2 .
C24 C23 C19 118.5(11) 2 .
C24 C23 H23 120.8 2 .
C19 C23 H23 120.8 . .
C23 C24 C22 122.9(12) 2 .
C23 C24 H24 118.6 2 .
C22 C24 H24 118.6 . .
N2 C25 C26 121.7(11) . .
N2 C25 H25 119.2 . .
C26 C25 H25 119.2 . .
C27 C26 C25 117.8(11) . .
C27 C26 H26 121.1 . .
C25 C26 H26 121.1 . .
C26 C27 C28 124.3(11) . .
C26 C27 H27 117.9 . .
C28 C27 H27 117.9 . .
C27 C28 C29 114.2(10) . .
C27 C28 C30 126.9(9) . .
C29 C28 C30 118.7(9) . .
N2 C29 C28 123.5(10) . .
N2 C29 H29 118.2 . .
C28 C29 H29 118.2 . .
O3 C30 C28 106.6(9) . .
O3 C30 H30A 110.4 . .
C28 C30 H30A 110.4 . .
O3 C30 H30B 110.4 . .
C28 C30 H30B 110.4 . .
H30A C30 H30B 108.6 . .
C36 C31 O3 114.3(10) . 2
C36 C31 C32 121.9(11) . .
O3 C31 C32 123.7(9) 2 .
C31 C32 C33 116.8(10) . .
C31 C32 H32 121.6 . .
C33 C32 H32 121.6 . .
C34 C33 C32 123.0(10) . .
C34 C33 H33 118.5 . .
C32 C33 H33 118.5 . .
C33 C34 C35 117.4(10) . .
C33 C34 C54 120.3(11) . .
C35 C34 C54 122.0(10) . .
C34 C35 C36 120.7(11) . .
C34 C35 H35 119.7 . .
C36 C35 H35 119.7 . .
C31 C36 C35 120.2(12) . .
C31 C36 H36 119.9 . .
C35 C36 H36 119.9 . .
N4 C37 C38 120.2(12) . .
N4 C37 H37 119.9 . .
C38 C37 H37 119.9 . .
C39 C38 C37 118.0(14) . .
C39 C38 H38 121.0 . .
C37 C38 H38 121.0 . .
C40 C39 C38 119.9(13) . .
C40 C39 H39 120.0 . .
C38 C39 H39 120.0 . .
C41 C40 C39 120.3(11) . .
C41 C40 C422 117.1(11) . .
C39 C40 C422 122.6(11) . .
C40 C41 N4 120.3(11) . .
C40 C41 H41 119.9 . .
N4 C41 H41 119.9 . .
C45 C44 C53 118.4(12) . .
C45 C44 H44 120.8 . .
C53 C44 H44 120.8 . .
C44 C45 C46 120.0(12) . .
C44 C45 H45 120.0 . .
C46 C45 H45 120.0 . .
C47 C46 C45 120.3(10) . .
C47 C46 C49 117.7(10) . .
C45 C46 C49 121.0(11) . .
C46 C47 C48 119.8(12) . .
C46 C47 H47 120.1 . .
C48 C47 H47 120.1 . .
C53 C48 C47 120.3(13) . .
C53 C48 H48 119.8 . .
C47 C48 H48 119.8 . .
O4 C49 C22 119.6(9) . .
O4 C49 C46 121.5(10) . .
C22 C49 C46 118.7(10) . .
C48 C53 O55 117.8(12) . .
C48 C53 C44 121.0(11) . .
O55 C53 C44 121.2(11) . .
O6 C54 C10 121.8(11) . .
O6 C54 C34 119.0(10) . .
C10 C54 C34 119.2(13) . .
O55 C422 C40 109.4(11) . .
O55 C422 H42A 109.8 . .
C40 C422 H42A 109.8 . .
O55 C422 H42B 109.8 . .
C40 C422 H42B 109.8 . .
H42A C422 H42B 108.2 . .
C5 N1 C1 120.8(9) . .
C5 N1 Pd1 119.5(7) . .
C1 N1 Pd1 119.4(7) . .
C29 N2 C25 118.3(9) . .
C29 N2 Pd1 119.5(7) . .
C25 N2 Pd1 122.1(7) . .
C13 N3 C17 119.4(11) . .
C13 N3 Pd1 121.2(9) . .
C17 N3 Pd1 119.2(7) . .
C37 N4 C41 120.8(10) . .
C37 N4 Pd1 119.5(7) . .
C41 N4 Pd1 119.7(7) . .
C7 O1 C6 117.8(8) . .
C19 O2 C18 117.2(9) . .
C31 O3 C30 118.8(9) 2 .
C53 O55 C422 120.9(10) . .
N3 Pd1 N2 88.2(4) . .
N3 Pd1 N1 92.1(4) . .
N2 Pd1 N1 178.9(4) . .
N3 Pd1 N4 179.3(4) . .
N2 Pd1 N4 91.9(3) . .
N1 Pd1 N4 87.8(3) . .

loop_
_geom_bond_atom_site_label_1
_geom_bond_atom_site_label_2
_geom_bond_distance
_geom_bond_site_symmetry_2
C55 F1 1.30(2) .
C55 F2 1.376(17) .
C55 F3 1.46(3) .
C55 S1 1.59(2) .
C56 O10 1.237(14) .
C56 N5 1.337(15) .
C56 H56 0.9500 .
C57 N5 1.47(2) .
C57 H57A 0.9800 .
C57 H57B 0.9800 .
C57 H57C 0.9800 .
C58 N5 1.4916 .
C58 H58A 0.9800 .
C58 H58B 0.9800 .
C58 H58C 0.9800 .
O7 S1 1.4845 .
O8 S1 1.4544 .
O9 S1 1.2581 .
O11 C102 1.51(5) .
N6 C102 1.24(3) .
N6 C101 1.41(4) .
N6 C100 1.42(2) .
C101 H10A 0.9800 .
C101 H10B 0.9800 .
C101 H10C 0.9800 .
C102 H102 0.9500 .
C100 H10D 0.9800 .
C100 H10E 0.9800 .
C100 H10F 0.9800 .
C1 N1 1.338(13) .
C1 C2 1.438(15) .
C1 H1 0.9500 .
C2 C3 1.381(15) .
C2 H2 0.9500 .
C3 C4 1.375(14) .
C3 H3 0.9500 .
C4 C5 1.423(14) .
C4 C6 1.501(14) .
C5 N1 1.307(12) .
C5 H5 0.9500 .
C6 O1 1.439(13) .
C6 H6A 0.9900 .
C6 H6B 0.9900 .
C7 O1 1.378(12) .
C7 C8 1.388(14) .
C7 C12 1.404(15) .
C8 C9 1.360(15) .
C8 H8 0.9500 .
C9 C10 1.454(15) .
C9 H9 0.9500 .
C10 C54 1.439(16) .
C10 C11 1.459(15) .
C11 C12 1.343(15) .
C11 H11 0.9500 .
C12 H12 0.9500 .
C13 N3 1.303(15) .
C13 C14 1.408(18) .
C13 H13 0.9500 .
C14 C15 1.373(18) .
C14 H14 0.9500 .
C15 C16 1.370(17) .
C15 H15 0.9500 .
C16 C17 1.412(16) .
C16 C18 1.465(17) .
C17 N3 1.386(14) .
C17 H17 0.9500 .
C18 O2 1.401(13) .
C18 H18A 0.9900 .
C18 H18B 0.9900 .
C19 C23 1.362(16) .
C19 O2 1.378(14) .
C19 C20 1.385(16) .
C20 C21 1.362(16) .
C20 H20 0.9500 .
C21 C22 1.396(15) 2
C21 H21 0.9500 .
C22 C24 1.389(15) .
C22 C21 1.396(15) 2
C22 C49 1.501(15) .
C23 C24 1.350(15) 2
C23 H23 0.9500 .
C24 C23 1.350(15) 2
C24 H24 0.9500 .
C25 N2 1.354(14) .
C25 C26 1.369(15) .
C25 H25 0.9500 .
C26 C27 1.344(16) .
C26 H26 0.9500 .
C27 C28 1.366(15) .
C27 H27 0.9500 .
C28 C29 1.405(14) .
C28 C30 1.486(15) .
C29 N2 1.336(13) .
C29 H29 0.9500 .
C30 O3 1.431(13) .
C30 H30A 0.9900 .
C30 H30B 0.9900 .
C31 C36 1.341(15) .
C31 O3 1.352(13) 2
C31 C32 1.387(15) .
C32 C33 1.440(15) .
C32 H32 0.9500 .
C33 C34 1.354(14) .
C33 H33 0.9500 .
C34 C35 1.403(16) .
C34 C54 1.489(16) .
C35 C36 1.416(18) .
C35 H35 0.9500 .
C36 H36 0.9500 .
C37 N4 1.335(14) .
C37 C38 1.418(18) .
C37 H37 0.9500 .
C38 C39 1.396(18) .
C38 H38 0.9500 .
C39 C40 1.375(17) .
C39 H39 0.9500 .
C40 C41 1.355(15) .
C40 C422 1.495(16) .
C41 N4 1.380(14) .
C41 H41 0.9500 .
C44 C45 1.382(16) .
C44 C53 1.442(19) .
C44 H44 0.9500 .
C45 C46 1.399(15) .
C45 H45 0.9500 .
C46 C47 1.388(16) .
C46 C49 1.508(15) .
C47 C48 1.398(16) .
C47 H47 0.9500 .
C48 C53 1.341(17) .
C48 H48 0.9500 .
C49 O4 1.185(12) .
C53 O55 1.367(13) .
C54 O6 1.282(16) .
C422 O55 1.384(13) .
C422 H42A 0.9900 .
C422 H42B 0.9900 .
N1 Pd1 2.028(9) .
N2 Pd1 2.016(8) .
N3 Pd1 2.001(10) .
N4 Pd1 2.033(8) .
O3 C31 1.352(13) 2
